data_1521493
loop_
_publ_author_name
'Lee, D.Y.'
'Paik, J.H.'
'Yoon, S.-J.'
'Whang, K.-C.'
'Nahm, S.'
'Yeo, J.H.'
'Ahn, B.G.'

_publ_section_title
;
 Crystal structure and microwave dielectric properties of La (Mg1/2 Ti1/2)
 O3 ceramics
;
_journal_name_full 'Journal of Materials Science. Letters'
_journal_page_first 131
_journal_page_last 134
_journal_volume 19
_journal_year 2000
_chemical_formula_sum 'La Mg0.5 O3 Ti0.5'
_chemical_name_systematic 'La (Mg0.5 Ti0.5) O3'
_space_group_IT_number 14
_symmetry_space_group_name_Hall '-P 2yn'
_symmetry_space_group_name_H-M 'P 1 21/n 1'
_cell_angle_alpha 90
_cell_angle_beta 89.959
_cell_angle_gamma 90
_cell_formula_units_Z 4
_cell_length_a 5.5467
_cell_length_b 5.5616
_cell_length_c 7.8426
_cell_volume 241.933
_citation_journal_id_ASTM JMSLD5
_cod_data_source_file Lee_JMSLD5_2000_1578.cif
_cod_data_source_block La1Mg0.5O3Ti0.5
_cod_original_cell_volume 241.9326
_cod_original_sg_symbol_Hall '-P 2ybc (x-z,y,z)'
_cod_original_formula_sum 'La1 Mg0.5 O3 Ti0.5'
_cod_database_code 1521493

loop_
_symmetry_equiv_pos_as_xyz
x,y,z
-x+1/2,y+1/2,-z+1/2
-x,-y,-z
x-1/2,-y-1/2,z-1/2

loop_
_atom_site_label
_atom_site_type_symbol
_atom_site_fract_x
_atom_site_fract_y
_atom_site_fract_z
_atom_site_occupancy
_atom_site_U_iso_or_equiv
O2 O-2 0.2295 0.7987 0.0328 1 0.0
La1 La+3 0.4942 0.5296 0.2496 1 0.0
Mg1 Mg+2 0 0.5 0 1 0.0
Ti1 Ti+4 0.5 0 0 1 0.0
O1 O-2 0.2793 0.2621 0.0552 1 0.0
O3 O-2 0.5737 0.9864 0.2444 1 0.0
